data_4130117
loop_
_publ_author_name
'Lee, Semin'
'Yang, Anna'
'Moneypenny, 2nd, Timothy P'
'Moore, Jeffrey S.'

_publ_contact_author
; 
Danielle L. Gray 
University of Illinois 
School of Chemical Sciences, Box 59-1 
505 South Mathews Avenue 
Urbana, Illinois  61801 
USA 
;
_publ_section_title
;
 Kinetically Trapped Tetrahedral Cages via Alkyne Metathesis.
;
_journal_issue 7
_journal_name_full 'Journal of the American Chemical Society'
_journal_page_first 2182
_journal_page_last 2185
_journal_paper_doi 10.1021/jacs.6b00468
_journal_volume 138
_journal_year 2016
_chemical_formula_moiety 'C33 H33 I3, C H2 Cl2'
_chemical_formula_sum 'C34 H35 Cl2 I3'
_chemical_formula_weight 895.22
_space_group_crystal_system triclinic
_space_group_IT_number 2
_space_group_name_Hall '-P 1'
_space_group_name_H-M_alt 'P -1'
_atom_sites_solution_hydrogens geom
_audit_creation_method SHELXL-2014/6
_audit_update_record
; 
? 
;
_cell_angle_alpha 75.3898(16)
_cell_angle_beta 76.1879(16)
_cell_angle_gamma 70.6752(15)
_cell_formula_units_Z 2
_cell_length_a 10.9584(5)
_cell_length_b 11.0990(5)
_cell_length_c 15.2278(7)
_cell_measurement_reflns_used 9338
_cell_measurement_temperature 100(2)
_cell_measurement_theta_max 28.32
_cell_measurement_theta_min 2.24
_cell_volume 1666.62(13)
_computing_cell_refinement 'SAINT V8.34A (Bruker, 2005)'
_computing_data_collection 'APEX2 V2014.9-0 (Bruker, 2014)'
_computing_data_reduction
; 
SAINT V8.34A, XPREP v2014/2, SADABS V2014/4, TWINABS V2012/1 
(Bruker, 2012 & 2014) 
;
_computing_molecular_graphics
; 
SHELXTL v2014-4 (Bruker, 2014), CrystalMaker v2.7.7 (CrystalMaker, 1994) 
;
_computing_publication_material 'XCIF V2014-2 (Bruker, 2014)'
_computing_structure_refinement 'SHELX-2014-6 (Sheldrick, 2015)'
_computing_structure_solution 'SHELX-2014-4 (Sheldrick, 2015)'
_diffrn_ambient_temperature 100(2)
_diffrn_measured_fraction_theta_full 0.999
_diffrn_measured_fraction_theta_max 0.998
_diffrn_measurement_device 'Bruker D8 Venture/Photon 100'
_diffrn_measurement_method 'profile data from \f and \w scans'
_diffrn_radiation_monochromator 'multilayer mirrors'
_diffrn_radiation_source 'microfocus sealed tube'
_diffrn_radiation_type MoK\a
_diffrn_radiation_wavelength 0.71073
_diffrn_radiation_wavelength_id cd50xsa
_diffrn_reflns_av_R_equivalents 0.0293
_diffrn_reflns_av_unetI/netI 0.0129
_diffrn_reflns_Laue_measured_fraction_full 0.999
_diffrn_reflns_Laue_measured_fraction_max 0.998
_diffrn_reflns_limit_h_max 14
_diffrn_reflns_limit_h_min -14
_diffrn_reflns_limit_k_max 14
_diffrn_reflns_limit_k_min -14
_diffrn_reflns_limit_l_max 20
_diffrn_reflns_limit_l_min -20
_diffrn_reflns_number 83949
_diffrn_reflns_point_group_measured_fraction_full 0.999
_diffrn_reflns_point_group_measured_fraction_max 0.998
_diffrn_reflns_theta_full 25.242
_diffrn_reflns_theta_max 28.353
_diffrn_reflns_theta_min 2.238
_exptl_absorpt_coefficient_mu 2.995
_exptl_absorpt_correction_T_max 0.62775
_exptl_absorpt_correction_T_min 0.47079
_exptl_absorpt_correction_type integration
_exptl_absorpt_process_details 'SADABS V2014/4 (Bruker, 2014)'
_exptl_crystal_colour colourless
_exptl_crystal_density_diffrn 1.784
_exptl_crystal_density_method 'not measured'
_exptl_crystal_description block
_exptl_crystal_F_000 864
_exptl_crystal_id cd50xsa
_exptl_crystal_preparation
; 
The data crystal was mounted using oil (Parantone-N, Exxon) to a 
0.3 mm cryo-loop (Hampton Research) with the (4 -3 0) scattering 
planes roughly normal to the spindle axis. 
;
_exptl_crystal_size_max 0.317
_exptl_crystal_size_mid 0.294
_exptl_crystal_size_min 0.239
_refine_diff_density_max 0.484
_refine_diff_density_min -0.793
_refine_diff_density_rms 0.074
_refine_ls_extinction_coef 0.00992(16)
_refine_ls_extinction_expression Fc^*^=kFc[1+0.001xFc^2^\l^3^/sin(2\q)]^-1/4^
_refine_ls_extinction_method SHELXL
_refine_ls_goodness_of_fit_ref 1.119
_refine_ls_hydrogen_treatment constr
_refine_ls_matrix_type full
_refine_ls_number_parameters 376
_refine_ls_number_reflns 8297
_refine_ls_number_restraints 14
_refine_ls_restrained_S_all 1.119
_refine_ls_R_factor_all 0.0198
_refine_ls_R_factor_gt 0.0177
_refine_ls_shift/su_max 0.002
_refine_ls_shift/su_mean 0.000
_refine_ls_structure_factor_coef Fsqd
_refine_ls_weighting_details 'w=1/[\s^2^(Fo^2^)+(0.0136P)^2^+1.3112P] where P=(Fo^2^+2Fc^2^)/3'
_refine_ls_weighting_scheme calc
_refine_ls_wR_factor_gt 0.0393
_refine_ls_wR_factor_ref 0.0402
_reflns_Friedel_coverage 0.000
_reflns_number_gt 7849
_reflns_number_total 8297
_reflns_threshold_expression 'I > 2\s(I)'
_cod_data_source_file ja6b00468_si_002.cif
_cod_data_source_block cd50xsa
_cod_database_code 4130117
_shelx_space_group_comment
; 
The symmetry employed for this shelxl refinement is uniquely defined 
by the following loop, which should always be used as a source of 
symmetry information in preference to the above space-group names. 
They are only intended as comments. 
;
_shelx_estimated_absorpt_t_min 0.450
_shelx_estimated_absorpt_t_max 0.535
_shelxl_version_number 2014/6

loop_
_space_group_symop_operation_xyz
'x, y, z'
'-x, -y, -z'

loop_
_atom_site_label
_atom_site_type_symbol
_atom_site_fract_x
_atom_site_fract_y
_atom_site_fract_z
_atom_site_U_iso_or_equiv
_atom_site_adp_type
_atom_site_occupancy
_atom_site_site_symmetry_order
_atom_site_calc_flag
_atom_site_refinement_flags_posn
_atom_site_refinement_flags_adp
_atom_site_refinement_flags_occupancy
_atom_site_disorder_assembly
_atom_site_disorder_group
I1 I 0.18157(2) 0.21322(2) 0.92582(2) 0.02075(4) Uani 1 1 d . . . . .
I2 I 0.7807(3) 0.1638(2) 0.36013(19) 0.0255(3) Uani 0.531(17) 1 d D U P A 1
I2B I 0.7650(5) 0.1597(3) 0.3692(3) 0.0337(5) Uani 0.469(17) 1 d D U P A 2
I3 I 0.4430(2) 1.08783(17) 0.6488(2) 0.0319(3) Uani 0.72(2) 1 d D U P B 1
I3B I 0.4345(5) 1.0875(4) 0.6598(5) 0.0270(6) Uani 0.28(2) 1 d D U P B 2
C1 C 0.82859(14) 0.27160(14) 0.89468(10) 0.0119(3) Uani 1 1 d . . . . .
C2 C 0.90476(14) 0.21681(14) 0.81854(10) 0.0116(3) Uani 1 1 d . . . . .
C3 C 0.96973(14) 0.29141(14) 0.74530(10) 0.0118(3) Uani 1 1 d . . . . .
C4 C 0.95853(14) 0.41986(14) 0.74856(10) 0.0126(3) Uani 1 1 d . . . . .
C5 C 0.88498(14) 0.47292(14) 0.82621(10) 0.0128(3) Uani 1 1 d . . . . .
C6 C 0.81673(14) 0.40042(14) 0.89848(10) 0.0126(3) Uani 1 1 d . . . . .
C7 C 0.75491(14) 0.19261(14) 0.97194(10) 0.0138(3) Uani 1 1 d . . . . .
H7A H 0.7472 0.2211 1.0301 0.017 Uiso 1 1 calc R U . . .
H7B H 0.8075 0.1001 0.9787 0.017 Uiso 1 1 calc R U . . .
C8 C 0.61820(14) 0.20277(14) 0.95874(10) 0.0126(3) Uani 1 1 d . . . . .
C9 C 0.53812(15) 0.14518(15) 1.03086(10) 0.0154(3) Uani 1 1 d . . . . .
H9 H 0.5689 0.1034 1.0874 0.018 Uiso 1 1 calc R U . . .
C10 C 0.41424(15) 0.14767(15) 1.02167(11) 0.0165(3) Uani 1 1 d . . . . .
H10 H 0.3610 0.1075 1.0713 0.020 Uiso 1 1 calc R U . . .
C11 C 0.36905(14) 0.20910(15) 0.93965(11) 0.0150(3) Uani 1 1 d . . . . .
C12 C 0.44624(16) 0.26768(17) 0.86663(11) 0.0196(3) Uani 1 1 d . . . . .
H12 H 0.4148 0.3096 0.8104 0.024 Uiso 1 1 calc R U . . .
C13 C 0.57070(16) 0.26429(16) 0.87676(11) 0.0188(3) Uani 1 1 d . . . . .
H13 H 0.6238 0.3045 0.8270 0.023 Uiso 1 1 calc R U . . .
C14 C 0.91690(15) 0.07782(14) 0.81471(10) 0.0131(3) Uani 1 1 d . . . . .
H14A H 0.9306 0.0698 0.7495 0.016 Uiso 1 1 calc R U . . .
H14B H 0.8337 0.0581 0.8462 0.016 Uiso 1 1 calc R U . . .
C15 C 1.03013(16) -0.02228(15) 0.85977(11) 0.0172(3) Uani 1 1 d . . . . .
H15A H 1.1128 -0.0029 0.8294 0.026 Uiso 1 1 calc R U . . .
H15B H 1.0351 -0.1096 0.8535 0.026 Uiso 1 1 calc R U . . .
H15C H 1.0148 -0.0183 0.9252 0.026 Uiso 1 1 calc R U . . .
C16 C 1.05448(14) 0.23014(14) 0.66445(10) 0.0138(3) Uani 1 1 d . . . . .
H16A H 1.1056 0.1408 0.6888 0.017 Uiso 1 1 calc R U . . .
H16B H 1.1180 0.2800 0.6333 0.017 Uiso 1 1 calc R U . . .
C17 C 0.98326(15) 0.22255(14) 0.59280(10) 0.0133(3) Uani 1 1 d . . . . .
C18 C 0.84728(16) 0.26074(15) 0.60185(11) 0.0172(3) Uani 1 1 d . . . . .
H18 H 0.7954 0.2985 0.6531 0.021 Uiso 1 1 calc R U . . .
C19 C 0.78544(16) 0.24470(16) 0.53702(11) 0.0197(3) Uani 1 1 d . . . . .
H19 H 0.6924 0.2706 0.5441 0.024 Uiso 1 1 calc R U . . .
C20 C 0.86195(17) 0.19050(15) 0.46230(11) 0.0187(3) Uani 1 1 d D . . . .
C21 C 0.99764(17) 0.15285(16) 0.45093(11) 0.0201(3) Uani 1 1 d . . . . .
H21 H 1.0491 0.1158 0.3993 0.024 Uiso 1 1 calc R U . . .
C22 C 1.05752(16) 0.16985(15) 0.51575(11) 0.0169(3) Uani 1 1 d . . . . .
H22 H 1.1506 0.1453 0.5076 0.020 Uiso 1 1 calc R U . . .
C23 C 1.02876(15) 0.50033(15) 0.66962(11) 0.0158(3) Uani 1 1 d . . . . .
H23A H 0.9795 0.5935 0.6664 0.019 Uiso 1 1 calc R U . . .
H23B H 1.0298 0.4763 0.6110 0.019 Uiso 1 1 calc R U . . .
C24 C 1.17034(16) 0.48051(16) 0.68028(12) 0.0203(3) Uani 1 1 d . . . . .
H24A H 1.1698 0.5056 0.7377 0.030 Uiso 1 1 calc R U . . .
H24B H 1.2113 0.5345 0.6280 0.030 Uiso 1 1 calc R U . . .
H24C H 1.2202 0.3888 0.6820 0.030 Uiso 1 1 calc R U . . .
C25 C 0.88070(15) 0.60887(14) 0.83221(11) 0.0152(3) Uani 1 1 d . . . . .
H25A H 0.8653 0.6144 0.8980 0.018 Uiso 1 1 calc R U . . .
H25B H 0.9678 0.6219 0.8042 0.018 Uiso 1 1 calc R U . . .
C26 C 0.77734(15) 0.71915(14) 0.78600(10) 0.0137(3) Uani 1 1 d . . . . .
C27 C 0.79062(15) 0.84473(15) 0.76382(11) 0.0160(3) Uani 1 1 d . . . . .
H27 H 0.8660 0.8583 0.7755 0.019 Uiso 1 1 calc R U . . .
C28 C 0.69625(16) 0.95026(15) 0.72512(11) 0.0184(3) Uani 1 1 d . . . . .
H28 H 0.7067 1.0351 0.7104 0.022 Uiso 1 1 calc R U . . .
C29 C 0.58638(16) 0.92959(15) 0.70833(11) 0.0186(3) Uani 1 1 d D . . . .
C30 C 0.57081(16) 0.80602(16) 0.72934(12) 0.0209(3) Uani 1 1 d . . . . .
H30 H 0.4954 0.7928 0.7174 0.025 Uiso 1 1 calc R U . . .
C31 C 0.66644(16) 0.70143(15) 0.76803(11) 0.0185(3) Uani 1 1 d . . . . .
H31 H 0.6558 0.6167 0.7824 0.022 Uiso 1 1 calc R U . . .
C32 C 0.73131(15) 0.45918(15) 0.98049(11) 0.0167(3) Uani 1 1 d . . . . .
H32A H 0.6551 0.4238 1.0024 0.020 Uiso 1 1 calc R U . . .
H32B H 0.6974 0.5544 0.9606 0.020 Uiso 1 1 calc R U . . .
C33 C 0.80584(18) 0.43108(17) 1.06042(11) 0.0222(3) Uani 1 1 d . . . . .
H33A H 0.8414 0.3369 1.0796 0.033 Uiso 1 1 calc R U . . .
H33B H 0.7458 0.4676 1.1124 0.033 Uiso 1 1 calc R U . . .
H33C H 0.8780 0.4709 1.0403 0.033 Uiso 1 1 calc R U . . .
Cl1 Cl 0.73860(5) 0.61625(5) 0.54813(3) 0.03224(10) Uani 1 1 d . . . . .
Cl2 Cl 0.52619(4) 0.50316(5) 0.64662(4) 0.03333(10) Uani 1 1 d . . . . .
C34 C 0.5835(2) 0.6043(2) 0.54692(14) 0.0372(5) Uani 1 1 d . . . . .
H34A H 0.5879 0.5695 0.4921 0.045 Uiso 1 1 calc R U . . .
H34B H 0.5201 0.6923 0.5416 0.045 Uiso 1 1 calc R U . . .

loop_
_atom_site_aniso_label
_atom_site_aniso_U_11
_atom_site_aniso_U_22
_atom_site_aniso_U_33
_atom_site_aniso_U_23
_atom_site_aniso_U_13
_atom_site_aniso_U_12
I1 0.01389(5) 0.01975(6) 0.03030(6) -0.00187(4) -0.00617(4) -0.00748(4)
I2 0.0351(5) 0.0199(4) 0.0235(4) -0.0102(3) -0.0159(3) 0.0017(3)
I2B 0.0363(7) 0.0328(6) 0.0373(8) -0.0206(5) -0.0243(7) 0.0060(4)
I3 0.0255(3) 0.0171(3) 0.0465(5) 0.0042(3) -0.0150(3) 0.0011(2)
I3B 0.0218(7) 0.0171(8) 0.0418(11) -0.0094(9) -0.0170(7) 0.0058(6)
C1 0.0109(6) 0.0117(6) 0.0141(7) -0.0012(5) -0.0054(5) -0.0031(5)
C2 0.0108(6) 0.0096(6) 0.0160(7) -0.0019(5) -0.0065(5) -0.0025(5)
C3 0.0105(6) 0.0118(6) 0.0141(6) -0.0033(5) -0.0047(5) -0.0021(5)
C4 0.0114(6) 0.0113(6) 0.0154(7) -0.0002(5) -0.0056(5) -0.0032(5)
C5 0.0131(6) 0.0090(6) 0.0176(7) -0.0021(5) -0.0076(5) -0.0016(5)
C6 0.0117(6) 0.0126(7) 0.0141(7) -0.0031(5) -0.0055(5) -0.0013(5)
C7 0.0139(7) 0.0136(7) 0.0141(7) -0.0003(5) -0.0043(5) -0.0046(5)
C8 0.0136(7) 0.0108(6) 0.0139(7) -0.0035(5) -0.0025(5) -0.0031(5)
C9 0.0168(7) 0.0164(7) 0.0121(7) -0.0023(5) -0.0020(5) -0.0043(6)
C10 0.0156(7) 0.0178(7) 0.0156(7) -0.0040(6) 0.0016(5) -0.0067(6)
C11 0.0113(6) 0.0138(7) 0.0206(7) -0.0052(6) -0.0023(5) -0.0035(5)
C12 0.0175(7) 0.0240(8) 0.0171(7) 0.0033(6) -0.0073(6) -0.0080(6)
C13 0.0163(7) 0.0218(8) 0.0173(7) 0.0036(6) -0.0041(6) -0.0088(6)
C14 0.0155(7) 0.0093(6) 0.0164(7) -0.0023(5) -0.0064(5) -0.0035(5)
C15 0.0193(7) 0.0121(7) 0.0205(7) -0.0026(6) -0.0086(6) -0.0016(6)
C16 0.0129(6) 0.0126(7) 0.0164(7) -0.0045(5) -0.0029(5) -0.0025(5)
C17 0.0167(7) 0.0092(6) 0.0134(7) -0.0011(5) -0.0030(5) -0.0037(5)
C18 0.0179(7) 0.0182(7) 0.0151(7) -0.0068(6) -0.0043(6) -0.0009(6)
C19 0.0189(7) 0.0192(8) 0.0207(8) -0.0049(6) -0.0089(6) -0.0002(6)
C20 0.0289(8) 0.0132(7) 0.0162(7) -0.0022(6) -0.0113(6) -0.0042(6)
C21 0.0271(8) 0.0180(7) 0.0149(7) -0.0061(6) -0.0011(6) -0.0055(6)
C22 0.0171(7) 0.0153(7) 0.0176(7) -0.0042(6) 0.0008(6) -0.0054(6)
C23 0.0172(7) 0.0122(7) 0.0177(7) 0.0003(5) -0.0039(6) -0.0055(6)
C24 0.0179(7) 0.0192(8) 0.0251(8) -0.0020(6) -0.0024(6) -0.0095(6)
C25 0.0185(7) 0.0105(6) 0.0189(7) -0.0034(5) -0.0074(6) -0.0036(6)
C26 0.0162(7) 0.0105(6) 0.0141(7) -0.0050(5) -0.0021(5) -0.0017(5)
C27 0.0166(7) 0.0140(7) 0.0174(7) -0.0033(6) -0.0017(6) -0.0049(6)
C28 0.0206(8) 0.0108(7) 0.0214(8) -0.0015(6) -0.0019(6) -0.0038(6)
C29 0.0177(7) 0.0131(7) 0.0210(8) -0.0032(6) -0.0052(6) 0.0020(6)
C30 0.0185(8) 0.0179(8) 0.0283(8) -0.0062(6) -0.0087(6) -0.0032(6)
C31 0.0213(8) 0.0115(7) 0.0243(8) -0.0036(6) -0.0072(6) -0.0045(6)
C32 0.0177(7) 0.0147(7) 0.0162(7) -0.0050(6) -0.0033(6) -0.0010(6)
C33 0.0313(9) 0.0190(8) 0.0172(7) -0.0058(6) -0.0079(7) -0.0041(7)
Cl1 0.0318(2) 0.0396(3) 0.0290(2) -0.00939(19) 0.00422(18) -0.0193(2)
Cl2 0.0229(2) 0.0275(2) 0.0400(3) 0.00131(19) 0.00355(18) -0.00680(17)
C34 0.0292(10) 0.0503(13) 0.0285(10) 0.0057(9) -0.0056(8) -0.0159(9)

loop_
_atom_type_symbol
_atom_type_description
_atom_type_scat_dispersion_real
_atom_type_scat_dispersion_imag
_atom_type_scat_source
C C 0.0033 0.0016 'International Tables Vol C Tables 4.2.6.8 and 6.1.1.4'
H H 0.0000 0.0000 'International Tables Vol C Tables 4.2.6.8 and 6.1.1.4'
Cl Cl 0.1484 0.1585 'International Tables Vol C Tables 4.2.6.8 and 6.1.1.4'
I I -0.4742 1.8119 'International Tables Vol C Tables 4.2.6.8 and 6.1.1.4'

loop_
_exptl_crystal_face_index_h
_exptl_crystal_face_index_k
_exptl_crystal_face_index_l
_exptl_crystal_face_perp_dist
0.00 0.00 1.00 0.0830
0.00 -1.00 0.00 0.1620
0.00 1.00 0.00 0.1510
2.00 1.00 0.00 0.1520
-4.00 -1.00 0.00 0.1240
2.00 -1.00 0.00 0.1650
-1.00 0.00 -4.00 0.0980
-2.00 1.00 -4.00 0.1010
-4.00 4.00 3.00 0.1590
4.00 -3.00 -2.00 0.1600
1.00 3.00 -4.00 0.1090
3.00 2.00 -4.00 0.1300
4.00 1.00 2.00 0.1380
3.00 4.00 3.00 0.1590
-4.00 -1.00 -2.00 0.1190
0.00 -3.00 -2.00 0.1480
0.00 3.00 2.00 0.1580

loop_
_geom_angle_atom_site_label_1
_geom_angle_atom_site_label_2
_geom_angle_atom_site_label_3
_geom_angle
C2 C1 C6 120.55(13)
C2 C1 C7 119.59(13)
C6 C1 C7 119.82(13)
C1 C2 C3 119.71(13)
C1 C2 C14 120.32(13)
C3 C2 C14 119.97(13)
C4 C3 C2 120.11(13)
C4 C3 C16 120.61(13)
C2 C3 C16 119.26(13)
C3 C4 C5 119.85(13)
C3 C4 C23 120.13(13)
C5 C4 C23 120.00(13)
C6 C5 C4 120.38(13)
C6 C5 C25 120.00(13)
C4 C5 C25 119.62(13)
C5 C6 C1 119.31(13)
C5 C6 C32 120.86(13)
C1 C6 C32 119.83(13)
C1 C7 C8 114.97(12)
C1 C7 H7A 108.5
C8 C7 H7A 108.5
C1 C7 H7B 108.5
C8 C7 H7B 108.5
H7A C7 H7B 107.5
C13 C8 C9 118.40(14)
C13 C8 C7 122.88(13)
C9 C8 C7 118.70(13)
C10 C9 C8 121.22(14)
C10 C9 H9 119.4
C8 C9 H9 119.4
C11 C10 C9 119.44(14)
C11 C10 H10 120.3
C9 C10 H10 120.3
C10 C11 C12 120.74(14)
C10 C11 I1 119.46(11)
C12 C11 I1 119.80(11)
C11 C12 C13 119.22(14)
C11 C12 H12 120.4
C13 C12 H12 120.4
C8 C13 C12 120.97(14)
C8 C13 H13 119.5
C12 C13 H13 119.5
C2 C14 C15 113.00(12)
C2 C14 H14A 109.0
C15 C14 H14A 109.0
C2 C14 H14B 109.0
C15 C14 H14B 109.0
H14A C14 H14B 107.8
C14 C15 H15A 109.5
C14 C15 H15B 109.5
H15A C15 H15B 109.5
C14 C15 H15C 109.5
H15A C15 H15C 109.5
H15B C15 H15C 109.5
C3 C16 C17 116.48(12)
C3 C16 H16A 108.2
C17 C16 H16A 108.2
C3 C16 H16B 108.2
C17 C16 H16B 108.2
H16A C16 H16B 107.3
C18 C17 C22 118.28(14)
C18 C17 C16 123.09(13)
C22 C17 C16 118.58(13)
C17 C18 C19 121.26(14)
C17 C18 H18 119.4
C19 C18 H18 119.4
C20 C19 C18 118.90(15)
C20 C19 H19 120.5
C18 C19 H19 120.5
C19 C20 C21 121.13(15)
C19 C20 I2 122.35(15)
C21 C20 I2 116.52(15)
C19 C20 I2B 117.79(19)
C21 C20 I2B 121.03(18)
C20 C21 C22 119.25(15)
C20 C21 H21 120.4
C22 C21 H21 120.4
C21 C22 C17 121.16(15)
C21 C22 H22 119.4
C17 C22 H22 119.4
C4 C23 C24 112.51(13)
C4 C23 H23A 109.1
C24 C23 H23A 109.1
C4 C23 H23B 109.1
C24 C23 H23B 109.1
H23A C23 H23B 107.8
C23 C24 H24A 109.5
C23 C24 H24B 109.5
H24A C24 H24B 109.5
C23 C24 H24C 109.5
H24A C24 H24C 109.5
H24B C24 H24C 109.5
C26 C25 C5 115.55(12)
C26 C25 H25A 108.4
C5 C25 H25A 108.4
C26 C25 H25B 108.4
C5 C25 H25B 108.4
H25A C25 H25B 107.5
C31 C26 C27 118.25(14)
C31 C26 C25 122.62(13)
C27 C26 C25 119.08(13)
C28 C27 C26 121.59(15)
C28 C27 H27 119.2
C26 C27 H27 119.2
C29 C28 C27 118.83(14)
C29 C28 H28 120.6
C27 C28 H28 120.6
C30 C29 C28 120.84(15)
C30 C29 I3B 118.83(18)
C28 C29 I3B 120.17(17)
C30 C29 I3 119.71(13)
C28 C29 I3 119.44(13)
C29 C30 C31 119.52(15)
C29 C30 H30 120.2
C31 C30 H30 120.2
C26 C31 C30 120.97(14)
C26 C31 H31 119.5
C30 C31 H31 119.5
C6 C32 C33 112.63(13)
C6 C32 H32A 109.1
C33 C32 H32A 109.1
C6 C32 H32B 109.1
C33 C32 H32B 109.1
H32A C32 H32B 107.8
C32 C33 H33A 109.5
C32 C33 H33B 109.5
H33A C33 H33B 109.5
C32 C33 H33C 109.5
H33A C33 H33C 109.5
H33B C33 H33C 109.5
Cl1 C34 Cl2 112.60(11)
Cl1 C34 H34A 109.1
Cl2 C34 H34A 109.1
Cl1 C34 H34B 109.1
Cl2 C34 H34B 109.1
H34A C34 H34B 107.8

loop_
_geom_bond_atom_site_label_1
_geom_bond_atom_site_label_2
_geom_bond_distance
I1 C11 2.0993(15)
I2 C20 2.090(3)
I2B C20 2.113(3)
I3 C29 2.104(2)
I3B C29 2.096(4)
C1 C2 1.403(2)
C1 C6 1.407(2)
C1 C7 1.516(2)
C2 C3 1.408(2)
C2 C14 1.5188(19)
C3 C4 1.403(2)
C3 C16 1.516(2)
C4 C5 1.406(2)
C4 C23 1.519(2)
C5 C6 1.406(2)
C5 C25 1.519(2)
C6 C32 1.520(2)
C7 C8 1.523(2)
C7 H7A 0.9900
C7 H7B 0.9900
C8 C13 1.393(2)
C8 C9 1.394(2)
C9 C10 1.388(2)
C9 H9 0.9500
C10 C11 1.383(2)
C10 H10 0.9500
C11 C12 1.387(2)
C12 C13 1.396(2)
C12 H12 0.9500
C13 H13 0.9500
C14 C15 1.534(2)
C14 H14A 0.9900
C14 H14B 0.9900
C15 H15A 0.9800
C15 H15B 0.9800
C15 H15C 0.9800
C16 C17 1.518(2)
C16 H16A 0.9900
C16 H16B 0.9900
C17 C18 1.390(2)
C17 C22 1.399(2)
C18 C19 1.398(2)
C18 H18 0.9500
C19 C20 1.384(2)
C19 H19 0.9500
C20 C21 1.385(2)
C21 C22 1.388(2)
C21 H21 0.9500
C22 H22 0.9500
C23 C24 1.536(2)
C23 H23A 0.9900
C23 H23B 0.9900
C24 H24A 0.9800
C24 H24B 0.9800
C24 H24C 0.9800
C25 C26 1.518(2)
C25 H25A 0.9900
C25 H25B 0.9900
C26 C31 1.391(2)
C26 C27 1.397(2)
C27 C28 1.389(2)
C27 H27 0.9500
C28 C29 1.388(2)
C28 H28 0.9500
C29 C30 1.386(2)
C30 C31 1.392(2)
C30 H30 0.9500
C31 H31 0.9500
C32 C33 1.536(2)
C32 H32A 0.9900
C32 H32B 0.9900
C33 H33A 0.9800
C33 H33B 0.9800
C33 H33C 0.9800
Cl1 C34 1.753(2)
Cl2 C34 1.764(2)
C34 H34A 0.9900
C34 H34B 0.9900

loop_
_geom_torsion_atom_site_label_1
_geom_torsion_atom_site_label_2
_geom_torsion_atom_site_label_3
_geom_torsion_atom_site_label_4
_geom_torsion
C6 C1 C2 C3 -0.1(2)
C7 C1 C2 C3 177.89(12)
C6 C1 C2 C14 -179.83(13)
C7 C1 C2 C14 -1.9(2)
C1 C2 C3 C4 0.1(2)
C14 C2 C3 C4 179.89(13)
C1 C2 C3 C16 178.50(13)
C14 C2 C3 C16 -1.73(19)
C2 C3 C4 C5 1.6(2)
C16 C3 C4 C5 -176.73(13)
C2 C3 C4 C23 179.91(13)
C16 C3 C4 C23 1.6(2)
C3 C4 C5 C6 -3.4(2)
C23 C4 C5 C6 178.26(13)
C3 C4 C5 C25 175.91(13)
C23 C4 C5 C25 -2.4(2)
C4 C5 C6 C1 3.5(2)
C25 C5 C6 C1 -175.87(13)
C4 C5 C6 C32 -176.86(13)
C25 C5 C6 C32 3.8(2)
C2 C1 C6 C5 -1.7(2)
C7 C1 C6 C5 -179.68(13)
C2 C1 C6 C32 178.61(13)
C7 C1 C6 C32 0.7(2)
C2 C1 C7 C8 -87.80(16)
C6 C1 C7 C8 90.17(16)
C1 C7 C8 C13 8.8(2)
C1 C7 C8 C9 -172.92(13)
C13 C8 C9 C10 0.5(2)
C7 C8 C9 C10 -177.87(14)
C8 C9 C10 C11 -0.4(2)
C9 C10 C11 C12 0.2(2)
C9 C10 C11 I1 -179.88(11)
C10 C11 C12 C13 -0.1(2)
I1 C11 C12 C13 179.97(12)
C9 C8 C13 C12 -0.4(2)
C7 C8 C13 C12 177.89(15)
C11 C12 C13 C8 0.2(3)
C1 C2 C14 C15 -88.25(16)
C3 C2 C14 C15 91.99(16)
C4 C3 C16 C17 -101.64(16)
C2 C3 C16 C17 80.00(17)
C3 C16 C17 C18 -4.3(2)
C3 C16 C17 C22 178.39(13)
C22 C17 C18 C19 1.3(2)
C16 C17 C18 C19 -176.00(15)
C17 C18 C19 C20 -0.5(2)
C18 C19 C20 C21 -0.3(2)
C18 C19 C20 I2 -179.23(15)
C18 C19 C20 I2B 177.18(18)
C19 C20 C21 C22 0.0(2)
I2 C20 C21 C22 179.07(14)
I2B C20 C21 C22 -177.32(18)
C20 C21 C22 C17 0.9(2)
C18 C17 C22 C21 -1.6(2)
C16 C17 C22 C21 175.90(14)
C3 C4 C23 C24 -86.69(17)
C5 C4 C23 C24 91.61(17)
C6 C5 C25 C26 -94.90(17)
C4 C5 C25 C26 85.74(17)
C5 C25 C26 C31 21.7(2)
C5 C25 C26 C27 -161.01(14)
C31 C26 C27 C28 0.2(2)
C25 C26 C27 C28 -177.20(14)
C26 C27 C28 C29 0.0(2)
C27 C28 C29 C30 -0.2(2)
C27 C28 C29 I3B 175.2(3)
C27 C28 C29 I3 -179.52(16)
C28 C29 C30 C31 0.2(3)
I3B C29 C30 C31 -175.3(3)
I3 C29 C30 C31 179.47(17)
C27 C26 C31 C30 -0.3(2)
C25 C26 C31 C30 177.05(15)
C29 C30 C31 C26 0.1(3)
C5 C6 C32 C33 -92.56(17)
C1 C6 C32 C33 87.10(17)
